data_7244640
loop_
_publ_author_name
'Tao, Yang'
'Liu, Xiaoting'
'Zhoujin, Yunping'
'Zhou, Panpan'
'Parkin, Sean R.'
'Li, Tonglei'
'Guo, Ju'
'Yu, Faquan'
'Long, Sihui'

_publ_section_title
;
 Conformational Flexibility and Substitution Pattern Lead to Polymorphism
 of 3-Methyl-2-(phenylamino)benzoic acid
;
_journal_name_full CrystEngComm
_journal_paper_doi 10.1039/D2CE00126H
_journal_year 2022
_chemical_formula_moiety 'C16 H17 N O2'
_chemical_formula_sum 'C16 H17 N O2'
_chemical_formula_weight 255.30
_space_group_crystal_system monoclinic
_space_group_IT_number 14
_space_group_name_Hall '-P 2ybc'
_space_group_name_H-M_alt 'P 1 21/c 1'
_atom_sites_solution_hydrogens geom
_atom_sites_solution_primary direct
_audit_creation_date 2020-12-14
_audit_creation_method
;
Olex2 1.3-ac4
(compiled 2019.04.23 svn.r3594 for Rigaku Oxford Diffraction, GUI svn.r5739)
;
_audit_update_record
;
2021-10-28 deposited with the CCDC.	2022-03-17 downloaded from the CCDC.
;
_cell_angle_alpha 90
_cell_angle_beta 106.196(2)
_cell_angle_gamma 90
_cell_formula_units_Z 4
_cell_length_a 11.2982(2)
_cell_length_b 15.8116(3)
_cell_length_c 7.97734(18)
_cell_measurement_reflns_used 6807
_cell_measurement_temperature 293(2)
_cell_measurement_theta_max 76.9240
_cell_measurement_theta_min 2.8220
_cell_volume 1368.54(5)
_computing_cell_refinement 'CrysAlisPro 1.171.40.67a (Rigaku OD, 2019)'
_computing_data_collection 'CrysAlisPro 1.171.40.67a (Rigaku OD, 2019)'
_computing_data_reduction 'CrysAlisPro 1.171.40.67a (Rigaku OD, 2019)'
_computing_molecular_graphics 'Olex2 (Dolomanov et al., 2009)'
_computing_publication_material 'Olex2 (Dolomanov et al., 2009)'
_computing_structure_refinement 'ShelXL (Sheldrick, 2015)'
_computing_structure_solution 'ShelXS (Sheldrick, 2008)'
_diffrn_ambient_temperature 293(2)
_diffrn_detector 'Hybrid Pixel Array Detector'
_diffrn_detector_area_resol_mean 10.0000
_diffrn_detector_type HyPix
_diffrn_measured_fraction_theta_full 0.991
_diffrn_measured_fraction_theta_max 0.939
_diffrn_measurement_details
;
List of Runs (angles in degrees, time in seconds):

  # Type    Start    End  Width  t~exp~   \w     \q     \k     \f   Frames
#--------------------------------------------------------------------------
  1  \w    -44.00  13.00   0.50    0.05    --  -47.57  37.00 -90.00  114
  2  \w    -59.00 -30.00   0.50    0.05    -- -100.00 134.00 -72.00   58
  3  \w    -87.00 -61.00   0.50    0.05    --  -47.57 134.00 -72.00   52
  4  \w   -116.00 -66.00   0.50    0.05    -- -100.00 134.00 -72.00  100
  5  \w   -106.00 -28.00   0.50    0.05    -- -100.00  77.00 -60.00  156
  6  \w    -69.00 -44.00   0.50    0.05    -- -100.00  57.00 -60.00   50
  7  \w   -113.00 -87.00   0.50    0.05    -- -100.00 -19.00 -90.00   52
  8  \w   -172.00-144.00   0.50    0.05    -- -100.00 -57.00-120.00   56
  9  \w   -174.00-120.00   0.50    0.05    -- -100.00 -19.00 -90.00  108
 10  \w    -80.00 -55.00   0.50    0.05    --  -47.57 135.00 107.00   50
 11  \w     78.00 119.00   0.50    0.05    --   47.57 134.00 -72.00   82
 12  \w     89.00 123.00   0.50    0.05    --  107.75 134.00 -72.00   68
 13  \w     96.00 172.00   0.50    0.05    --  107.75  37.00-180.00  152
 14  \w     38.00  63.00   0.50    0.05    --   47.57-135.00  41.00   50
 15  \w     53.00  78.00   0.50    0.05    --  107.75-135.00  41.00   50
 16  \w     61.00 111.00   0.50    0.05    --  107.75-125.00  60.00  100
 17  \w     36.00  62.00   0.50    0.05    --  107.75 -57.00  60.00   52
 18  \w     37.00  62.00   0.50    0.05    --  107.75 -57.00  90.00   50
 19  \w    115.00 141.00   0.50    0.05    --  107.75  19.00 120.00   52
 20  \w     70.00 105.00   0.50    0.05    --   47.57 135.00 107.00   70
 21  \w    -27.00  -1.00   0.50    0.05    --   47.57 -19.00-150.00   52
 22  \w    -21.00   4.00   0.50    0.05    --   47.57 -19.00-180.00   50
 23  \w    -27.00  21.00   0.50    0.05    --   47.57 -19.00 -60.00   96
 24  \w     37.00 106.00   0.50    0.05    --  107.75 -99.00-150.00  138
 25  \w     53.00  78.00   0.50    0.05    --  107.75-134.00-139.00   50
 26  \w   -119.00 -77.00   0.50    0.05    -- -100.00 135.00 107.00   84
;
_diffrn_measurement_device 'four-circle diffractometer'
_diffrn_measurement_device_type 'ROD, Synergy Custom system, HyPix'
_diffrn_measurement_method '\w scans'
_diffrn_orient_matrix_type 'CrysAlisPro convention (1999,Acta A55,543-557)'
_diffrn_orient_matrix_UB_11 0.0980249000
_diffrn_orient_matrix_UB_12 -0.0266898000
_diffrn_orient_matrix_UB_13 0.1679714000
_diffrn_orient_matrix_UB_21 -0.0281178000
_diffrn_orient_matrix_UB_22 -0.0937448000
_diffrn_orient_matrix_UB_23 -0.0474861000
_diffrn_orient_matrix_UB_31 0.0987117000
_diffrn_orient_matrix_UB_32 -0.0003003000
_diffrn_orient_matrix_UB_33 -0.0998193000
_diffrn_radiation_monochromator mirror
_diffrn_radiation_probe x-ray
_diffrn_radiation_type 'Cu K\a'
_diffrn_radiation_wavelength 1.54184
_diffrn_reflns_av_R_equivalents 0.0145
_diffrn_reflns_av_unetI/netI 0.0123
_diffrn_reflns_Laue_measured_fraction_full 0.991
_diffrn_reflns_Laue_measured_fraction_max 0.939
_diffrn_reflns_limit_h_max 14
_diffrn_reflns_limit_h_min -11
_diffrn_reflns_limit_k_max 19
_diffrn_reflns_limit_k_min -19
_diffrn_reflns_limit_l_max 9
_diffrn_reflns_limit_l_min -9
_diffrn_reflns_number 9014
_diffrn_reflns_point_group_measured_fraction_full 0.991
_diffrn_reflns_point_group_measured_fraction_max 0.939
_diffrn_reflns_theta_full 67.684
_diffrn_reflns_theta_max 77.186
_diffrn_reflns_theta_min 4.075
_diffrn_source 'Rotating-anode X-ray tube'
_diffrn_source_type 'Rigaku (Cu) X-ray Source'
_exptl_absorpt_coefficient_mu 0.652
_exptl_absorpt_correction_T_max 1.00000
_exptl_absorpt_correction_T_min 0.28930
_exptl_absorpt_correction_type multi-scan
_exptl_absorpt_process_details
;
CrysAlisPro 1.171.40.67a (Rigaku Oxford Diffraction, 2019)
Empirical absorption correction using spherical harmonics,
 implemented in SCALE3 ABSPACK scaling algorithm.
;
_exptl_crystal_colour 'clear light yellow'
_exptl_crystal_colour_lustre clear
_exptl_crystal_colour_modifier light
_exptl_crystal_colour_primary yellow
_exptl_crystal_density_diffrn 1.239
_exptl_crystal_description block
_exptl_crystal_F_000 544
_exptl_crystal_size_max 0.05
_exptl_crystal_size_mid 0.03
_exptl_crystal_size_min 0.02
_refine_diff_density_max 0.367
_refine_diff_density_min -0.341
_refine_diff_density_rms 0.034
_refine_ls_extinction_method none
_refine_ls_goodness_of_fit_ref 1.097
_refine_ls_hydrogen_treatment constr
_refine_ls_matrix_type full
_refine_ls_number_parameters 176
_refine_ls_number_reflns 2719
_refine_ls_number_restraints 0
_refine_ls_restrained_S_all 1.097
_refine_ls_R_factor_all 0.0510
_refine_ls_R_factor_gt 0.0481
_refine_ls_shift/su_max 0.000
_refine_ls_shift/su_mean 0.000
_refine_ls_structure_factor_coef Fsqd
_refine_ls_weighting_details 'w=1/[\s^2^(Fo^2^)+(0.0825P)^2^+0.2168P] where P=(Fo^2^+2Fc^2^)/3'
_refine_ls_weighting_scheme calc
_refine_ls_wR_factor_gt 0.1439
_refine_ls_wR_factor_ref 0.1466
_reflns_Friedel_coverage 0.000
_reflns_number_gt 2478
_reflns_number_total 2719
_reflns_threshold_expression 'I > 2\s(I)'
_cod_data_source_file d2ce00126h2.cif
_cod_data_source_block 5-II
_cod_original_cell_volume 1368.53(5)
_cod_database_code 7244640
_shelx_shelxl_version_number 2018/3
_chemical_oxdiff_formula 'C H N O'
_shelx_space_group_comment
;
The symmetry employed for this shelxl refinement is uniquely defined
by the following loop, which should always be used as a source of
symmetry information in preference to the above space-group names.
They are only intended as comments.
;
_shelx_estimated_absorpt_t_max 0.987
_shelx_estimated_absorpt_t_min 0.968
_reflns_odcompleteness_completeness 99.30
_reflns_odcompleteness_iscentric 1
_reflns_odcompleteness_theta 66.97
_olex2_refinement_description
;
1. Fixed Uiso
 At 1.2 times of:
  All C(H) groups, All N(H) groups
 At 1.5 times of:
  All C(H,H,H) groups, All O(H) groups
2.a Aromatic/amide H refined with riding coordinates:
 N1(H1), C11(H11), C13(H13), C6(H6), C12(H12), C4(H4), C5(H5)
2.b Idealised Me refined as rotating group:
 C7(H7A,H7B,H7C), C15(H15A,H15B,H15C), C8(H8A,H8B,H8C)
2.c Idealised tetrahedral OH refined as rotating group:
 O2(H2)
;
_olex2_submission_special_instructions 'No special instructions were received'
_oxdiff_exptl_absorpt_empirical_details
;
Empirical correction (ABSPACK) includes:
- Absorption correction using spherical harmonics
- Frame scaling
;
_oxdiff_exptl_absorpt_empirical_full_max 2.971
_oxdiff_exptl_absorpt_empirical_full_min 0.794

loop_
_space_group_symop_operation_xyz
'x, y, z'
'-x, y+1/2, -z+1/2'
'-x, -y, -z'
'x, -y-1/2, z-1/2'

loop_
_atom_site_label
_atom_site_type_symbol
_atom_site_fract_x
_atom_site_fract_y
_atom_site_fract_z
_atom_site_U_iso_or_equiv
_atom_site_adp_type
_atom_site_occupancy
_atom_site_site_symmetry_order
_atom_site_calc_flag
_atom_site_refinement_flags_posn
_atom_site_refinement_flags_adp
_atom_site_refinement_flags_occupancy
_atom_site_disorder_assembly
_atom_site_disorder_group
O1 O 0.92819(10) 0.03813(6) 0.80443(13) 0.0602(3) Uani 1 1 d . . . . .
N1 N 0.79581(10) 0.06987(7) 0.46819(15) 0.0518(3) Uani 1 1 d . . . . .
H1 H 0.856485 0.100771 0.524724 0.062 Uiso 1 1 calc R . . . .
O2 O 0.96698(13) -0.09652(7) 0.87850(14) 0.0708(4) Uani 1 1 d . . . . .
H2 H 0.994490 -0.075032 0.975111 0.106 Uiso 1 1 calc GR . . . .
C10 C 0.88093(11) -0.06777(8) 0.58146(17) 0.0453(3) Uani 1 1 d . . . . .
C9 C 0.81843(11) -0.01497(8) 0.44212(17) 0.0451(3) Uani 1 1 d . . . . .
C1 C 0.67773(12) 0.10820(9) 0.40637(16) 0.0470(3) Uani 1 1 d . . . . .
C11 C 0.90276(14) -0.15263(9) 0.5499(2) 0.0537(4) Uani 1 1 d . . . . .
H11 H 0.944219 -0.186929 0.642335 0.064 Uiso 1 1 calc R . . . .
C14 C 0.78422(13) -0.04892(10) 0.27106(18) 0.0527(3) Uani 1 1 d . . . . .
C16 C 0.92608(12) -0.03669(8) 0.76169(18) 0.0482(3) Uani 1 1 d . . . . .
C13 C 0.80681(15) -0.13363(11) 0.2485(2) 0.0611(4) Uani 1 1 d . . . . .
H13 H 0.782314 -0.156200 0.136445 0.073 Uiso 1 1 calc R . . . .
C6 C 0.57229(14) 0.05874(10) 0.3666(2) 0.0580(4) Uani 1 1 d . . . . .
H6 H 0.578415 0.000291 0.379064 0.070 Uiso 1 1 calc R . . . .
C2 C 0.67002(13) 0.19644(9) 0.39045(17) 0.0510(3) Uani 1 1 d . . . . .
C12 C 0.86421(16) -0.18593(10) 0.3856(2) 0.0625(4) Uani 1 1 d . . . . .
H12 H 0.876444 -0.242871 0.366440 0.075 Uiso 1 1 calc R . . . .
C7 C 0.78520(16) 0.24948(10) 0.4367(3) 0.0697(5) Uani 1 1 d . . . . .
H7A H 0.798482 0.271833 0.552331 0.105 Uiso 1 1 calc GR . . . .
H7B H 0.776213 0.295250 0.354995 0.105 Uiso 1 1 calc GR . . . .
H7C H 0.854361 0.215191 0.432144 0.105 Uiso 1 1 calc GR . . . .
C3 C 0.55332(15) 0.23400(11) 0.3312(2) 0.0615(4) Uani 1 1 d . . . . .
C4 C 0.44902(15) 0.18284(13) 0.2900(2) 0.0723(5) Uani 1 1 d . . . . .
H4 H 0.371604 0.207561 0.249203 0.087 Uiso 1 1 calc R . . . .
C15 C 0.73109(18) 0.00581(13) 0.1137(2) 0.0714(5) Uani 1 1 d . . . . .
H15A H 0.643169 0.008626 0.091324 0.107 Uiso 1 1 calc GR . . . .
H15B H 0.751027 -0.017957 0.014255 0.107 Uiso 1 1 calc GR . . . .
H15C H 0.765179 0.061694 0.135273 0.107 Uiso 1 1 calc GR . . . .
C5 C 0.45814(15) 0.09668(12) 0.3082(2) 0.0696(5) Uani 1 1 d . . . . .
H5 H 0.387175 0.063691 0.281231 0.083 Uiso 1 1 calc R . . . .
C8 C 0.5388(2) 0.32866(12) 0.3102(3) 0.0887(6) Uani 1 1 d . . . . .
H8A H 0.565611 0.355207 0.422654 0.133 Uiso 1 1 calc GR . . . .
H8B H 0.453814 0.342136 0.256722 0.133 Uiso 1 1 calc GR . . . .
H8C H 0.587908 0.348822 0.237714 0.133 Uiso 1 1 calc GR . . . .

loop_
_atom_site_aniso_label
_atom_site_aniso_U_11
_atom_site_aniso_U_22
_atom_site_aniso_U_33
_atom_site_aniso_U_23
_atom_site_aniso_U_13
_atom_site_aniso_U_12
O1 0.0760(7) 0.0438(6) 0.0496(6) -0.0002(4) -0.0011(5) 0.0021(4)
N1 0.0487(6) 0.0402(6) 0.0563(7) -0.0006(5) -0.0018(5) -0.0005(5)
O2 0.0992(9) 0.0453(6) 0.0516(6) 0.0045(4) -0.0060(6) 0.0022(5)
C10 0.0432(6) 0.0414(7) 0.0495(7) 0.0004(5) 0.0097(5) -0.0012(5)
C9 0.0421(6) 0.0419(7) 0.0487(7) 0.0002(5) 0.0087(5) -0.0026(5)
C1 0.0500(7) 0.0459(7) 0.0403(6) 0.0008(5) 0.0046(5) 0.0023(5)
C11 0.0559(8) 0.0446(7) 0.0601(8) 0.0026(6) 0.0152(6) 0.0046(6)
C14 0.0529(7) 0.0561(8) 0.0473(7) -0.0016(6) 0.0113(6) -0.0024(6)
C16 0.0478(7) 0.0425(7) 0.0492(7) 0.0044(5) 0.0053(5) 0.0001(5)
C13 0.0664(9) 0.0621(9) 0.0547(8) -0.0135(7) 0.0166(7) -0.0037(7)
C6 0.0557(8) 0.0513(8) 0.0616(9) -0.0024(6) 0.0077(6) -0.0041(6)
C2 0.0574(8) 0.0455(7) 0.0468(7) 0.0003(5) 0.0088(6) 0.0033(6)
C12 0.0729(10) 0.0465(8) 0.0697(10) -0.0101(7) 0.0227(8) 0.0024(7)
C7 0.0697(10) 0.0469(8) 0.0882(12) -0.0001(8) 0.0151(8) -0.0038(7)
C3 0.0652(9) 0.0565(9) 0.0577(8) 0.0011(6) 0.0085(7) 0.0136(7)
C4 0.0548(9) 0.0768(12) 0.0755(11) -0.0023(9) 0.0019(8) 0.0160(8)
C15 0.0832(11) 0.0810(12) 0.0453(8) 0.0045(7) 0.0100(7) 0.0036(9)
C5 0.0497(8) 0.0761(11) 0.0753(11) -0.0083(8) 0.0050(7) -0.0047(7)
C8 0.0892(13) 0.0596(11) 0.1107(16) 0.0083(10) 0.0173(12) 0.0268(10)

loop_
_atom_type_symbol
_atom_type_description
_atom_type_scat_dispersion_real
_atom_type_scat_dispersion_imag
_atom_type_scat_source
C C 0.0181 0.0091 'International Tables Vol C Tables 4.2.6.8 and 6.1.1.4'
H H 0.0000 0.0000 'International Tables Vol C Tables 4.2.6.8 and 6.1.1.4'
N N 0.0311 0.0180 'International Tables Vol C Tables 4.2.6.8 and 6.1.1.4'
O O 0.0492 0.0322 'International Tables Vol C Tables 4.2.6.8 and 6.1.1.4'

loop_
_geom_angle_atom_site_label_1
_geom_angle_atom_site_label_2
_geom_angle_atom_site_label_3
_geom_angle
_geom_angle_site_symmetry_1
_geom_angle_site_symmetry_3
_geom_angle_publ_flag
C9 N1 C1 123.53(11) . . ?
C9 C10 C16 122.23(12) . . ?
C11 C10 C9 119.98(12) . . ?
C11 C10 C16 117.79(12) . . ?
N1 C9 C10 121.64(12) . . ?
N1 C9 C14 119.81(12) . . ?
C10 C9 C14 118.46(12) . . ?
C6 C1 N1 120.14(13) . . ?
C6 C1 C2 120.89(13) . . ?
C2 C1 N1 118.96(12) . . ?
C12 C11 C10 121.14(14) . . ?
C9 C14 C15 121.59(14) . . ?
C13 C14 C9 118.77(13) . . ?
C13 C14 C15 119.54(14) . . ?
O1 C16 O2 121.25(13) . . ?
O1 C16 C10 124.59(12) . . ?
O2 C16 C10 114.16(12) . . ?
C12 C13 C14 122.65(14) . . ?
C5 C6 C1 119.64(15) . . ?
C1 C2 C7 120.33(13) . . ?
C1 C2 C3 118.74(13) . . ?
C3 C2 C7 120.93(14) . . ?
C11 C12 C13 118.88(14) . . ?
C2 C3 C8 121.31(16) . . ?
C4 C3 C2 119.22(15) . . ?
C4 C3 C8 119.46(15) . . ?
C5 C4 C3 121.28(15) . . ?
C4 C5 C6 120.21(16) . . ?

loop_
_geom_bond_atom_site_label_1
_geom_bond_atom_site_label_2
_geom_bond_distance
_geom_bond_site_symmetry_2
_geom_bond_publ_flag
O1 C16 1.2295(16) . ?
N1 C9 1.3920(17) . ?
N1 C1 1.4225(17) . ?
O2 C16 1.3178(16) . ?
C10 C9 1.4119(18) . ?
C10 C11 1.3996(19) . ?
C10 C16 1.4696(19) . ?
C9 C14 1.4161(19) . ?
C1 C6 1.386(2) . ?
C1 C2 1.401(2) . ?
C11 C12 1.366(2) . ?
C14 C13 1.385(2) . ?
C14 C15 1.505(2) . ?
C13 C12 1.380(2) . ?
C6 C5 1.380(2) . ?
C2 C7 1.505(2) . ?
C2 C3 1.402(2) . ?
C3 C4 1.391(3) . ?
C3 C8 1.510(2) . ?
C4 C5 1.371(3) . ?
